data_4345701
loop_
_publ_author_name
'Juriba\<si\'c Kulcs\'ar, Marina'
'Halasz, Ivan'
'Budimir, Ana'
'U\<zarevi\'c, Krunoslav'
'Lukin, Stipe'
'Monas, Andrea'
'Emmerling, Franziska'
'Plavec, Janez'
'\'Curi\'c, Manda'

_publ_section_title
;
 Reversible Gas-Solid Ammonia N-H Bond Activation Mediated by an
 Organopalladium Complex.
;
_journal_issue 9
_journal_name_full 'Inorganic chemistry'
_journal_page_first 5342
_journal_page_last 5351
_journal_paper_doi 10.1021/acs.inorgchem.7b00422
_journal_volume 56
_journal_year 2017
_chemical_formula_moiety 'C12 H16.07 Cl1 N5.10 Pd2'
_chemical_formula_sum 'C12 H16.07 Cl N5.1 Pd2'
_chemical_formula_weight 480.108
_space_group_IT_number 2
_symmetry_cell_setting triclinic
_symmetry_space_group_name_Hall '-P 1'
_symmetry_space_group_name_H-M 'P -1'
_cell_angle_alpha 89.6394(35)
_cell_angle_beta 76.1249(36)
_cell_angle_gamma 111.6612(34)
_cell_formula_units_Z 2
_cell_length_a 4.63647(15)
_cell_length_b 11.68659(49)
_cell_length_c 17.78582(64)
_cell_measurement_temperature 293
_cell_volume 864.71(6)
_computing_cell_refinement Topas
_computing_data_collection Bruker
_computing_data_reduction none
_computing_structure_refinement Topas
_computing_structure_solution Topas
_diffrn_ambient_temperature 293
_diffrn_measurement_device_type 'high-resolution powder diffractometer'
_diffrn_radiation_type 'Cu K\a1'
_diffrn_radiation_wavelength 1.54056
_exptl_crystal_colour orange-red
_exptl_crystal_density_diffrn 1.844
_pd_proc_ls_prof_R_factor 0.018
_pd_proc_ls_prof_wR_factor 0.025
_refine_ls_goodness_of_fit_all 2.24
_refine_ls_hydrogen_treatment refU
_refine_ls_number_parameters 168
_refine_ls_R_Fsqd_factor 0.014
_refine_ls_shift/su_max <0.01
_refine_ls_structure_factor_coef Fsqd
_cod_data_source_file ic7b00422_si_004.cif
_cod_data_source_block 3
_cod_depositor_comments 'Adding full bibliography for 4345700--4345701.cif.'
_cod_original_cell_volume 864.712(62)
_cod_original_sg_symbol_H-M P-1
_cod_original_formula_sum 'C12 H16.07 Cl1 N5.10 Pd2'
_cod_database_code 4345701

loop_
_symmetry_equiv_pos_as_xyz
'-x, -y, -z'
'x, y, z'

loop_
_atom_site_label
_atom_site_type_symbol
_atom_site_symmetry_multiplicity
_atom_site_fract_x
_atom_site_fract_y
_atom_site_fract_z
_atom_site_occupancy
_atom_site_B_iso_or_equiv
Pd1 Pd 2 0.69414(40) 0.49343(17) 0.773521(91) 1 4(540)
Pd2 Pd 2 0.93879(65) 0.77368(22) 0.80173(13) 1 4(540)
N3 N 2 0.83515(70) 0.58322(26) 0.666281(98) 1 4(540)
N4 N 2 0.67429(99) 0.53971(30) 0.62044(13) 1 4(540)
C5 C 2 0.40206(66) 0.43665(26) 0.65348(13) 1 4(540)
C6 C 2 0.35530(58) 0.38883(25) 0.72893(15) 1 4(540)
C7 C 2 0.09277(76) 0.28441(22) 0.76064(15) 1 4(540)
H8 H 2 0.0802(44) 0.2432(13) 0.81161(97) 1 4(540)
C9 C 2 -0.13411(60) 0.22627(21) 0.71814(15) 1 4(540)
C10 C 2 -0.09024(58) 0.27560(22) 0.64277(13) 1 4(540)
H11 H 2 -0.2418(41) 0.2312(12) 0.61254(86) 1 4(540)
C12 C 2 0.18513(68) 0.38126(24) 0.60865(13) 1 4(540)
H13 H 2 0.2298(40) 0.4187(15) 0.55328(93) 1 4(540)
C14 C 2 1.08637(75) 0.69845(19) 0.63905(11) 1 4(540)
C15 C 2 1.16048(96) 0.79100(25) 0.68827(14) 1 4(540)
C16 C 2 1.41378(76) 0.90172(21) 0.65456(12) 1 4(540)
H17 H 2 1.4765(40) 0.9671(16) 0.68626(81) 1 4(540)
C18 C 2 1.57254(80) 0.92173(21) 0.57706(12) 1 4(540)
H19 H 2 1.7435(38) 0.9979(15) 0.55648(86) 1 4(540)
C20 C 2 1.48889(68) 0.82860(19) 0.52900(13) 1 4(540)
H21 H 2 1.6020(36) 0.8426(13) 0.4750(10) 1 4(540)
C22 C 2 1.24100(71) 0.71561(19) 0.56044(13) 1 4(540)
H23 H 2 1.1724(45) 0.6469(13) 0.52871(94) 1 4(540)
H24 H 2 1.0881(32) 0.6058(14) 0.86245(74) 1 4(540)
H25 H 2 1.2834(46) 0.6352(17) 0.7752(11) 1 4(540)
N26 N 2 1.06649(35) 0.62197(16) 0.81165(11) 1 4(540)
N27 N 2 0.53127(54) 0.37310(17) 0.873745(98) 1 4(540)
H28 H 2 0.4419(55) 0.2873(14) 0.86288(84) 1 4(540)
H29 H 2 0.6909(43) 0.3786(14) 0.89900(84) 1 4(540)
H30 H 2 0.3647(40) 0.3882(13) 0.91082(80) 1 4(540)
H31 H 2 -0.3687(37) 0.1472(15) 0.74761(98) 1 4(540)
Cl1 Cl 1 1 0.5 1 1 4(540)
Cl2 Cl 1 0.5 1 1 1 4(540)
N100 N 2 0.25425(62) 0.08880(23) 0.16464(23) 0.735(19) 4(540)
N104 N 2 0.1785(14) 0.27222(41) 0.07290(26) 0.369(23) 4(540)
H101 H 2 0.1140(54) 0.0328(20) 0.1371(11) 0.7007 4(540)
H102 H 2 0.2739(74) 0.0372(23) 0.2012(14) 0.7007 4(540)
H103 H 2 0.3995(58) 0.1045(20) 0.1158(11) 0.7007 4(540)
H105 H 2 0.007(14) 0.2290(38) 0.0520(27) 0.3225 4(540)
H106 H 2 0.314(13) 0.2274(37) 0.0537(27) 0.3225 4(540)
H107 H 2 0.306(14) 0.3514(38) 0.0500(25) 0.3225 4(540)
